data_7242794
loop_
_publ_author_name
'Ni, Jian-Ling'
'Liang, Yu'
'Shao, Juan-Juan'
'Li, Jun-Feng'
'Zhou, Ze-Yu'
'Wang, Fang-Ming'
'Chen, Li-Zhuang'

_publ_section_title
;
 Selective fluorescent sensing of LMOFs constructed from
 tri(4-pyridylphenyl)amine ligand
;
_journal_issue 28
_journal_name_full 'RSC Advances'
_journal_page_first 16989
_journal_page_last 16995
_journal_paper_doi 10.1039/D1RA00726B
_journal_volume 11
_journal_year 2021
_chemical_formula_sum 'C44 H29 N4 O4 Zn'
_chemical_formula_weight 743.08
_space_group_crystal_system monoclinic
_space_group_IT_number 13
_space_group_name_Hall '-P 2yc'
_space_group_name_H-M_alt 'P 1 2/c 1'
_atom_sites_solution_hydrogens difmap
_audit_creation_method SHELXL-2016/6
_audit_update_record
;
2018-07-18 deposited with the CCDC.	2021-04-26 downloaded from the CCDC.
;
_cell_angle_alpha 90
_cell_angle_beta 90.011(2)
_cell_angle_gamma 90
_cell_formula_units_Z 4
_cell_length_a 14.366(2)
_cell_length_b 24.779(4)
_cell_length_c 11.2288(19)
_cell_measurement_reflns_used 2945
_cell_measurement_temperature 143(2)
_cell_measurement_theta_max 43.813
_cell_measurement_theta_min 4.886
_cell_volume 3997.2(11)
_computing_structure_refinement 'SHELXL-2016/6 (Sheldrick, 2016)'
_diffrn_ambient_temperature 143(2)
_diffrn_measured_fraction_theta_full 0.987
_diffrn_measured_fraction_theta_max 0.987
_diffrn_measurement_device_type 'Bruker APEX-II CCD'
_diffrn_radiation_type MoK\a
_diffrn_radiation_wavelength 0.71073
_diffrn_reflns_av_R_equivalents 0.0449
_diffrn_reflns_av_unetI/netI 0.0697
_diffrn_reflns_Laue_measured_fraction_full 0.987
_diffrn_reflns_Laue_measured_fraction_max 0.987
_diffrn_reflns_limit_h_max 17
_diffrn_reflns_limit_h_min -8
_diffrn_reflns_limit_k_max 29
_diffrn_reflns_limit_k_min -29
_diffrn_reflns_limit_l_max 13
_diffrn_reflns_limit_l_min -12
_diffrn_reflns_number 16826
_diffrn_reflns_point_group_measured_fraction_full 0.987
_diffrn_reflns_point_group_measured_fraction_max 0.987
_diffrn_reflns_theta_full 24.999
_diffrn_reflns_theta_max 24.999
_diffrn_reflns_theta_min 0.822
_exptl_absorpt_coefficient_mu 0.660
_exptl_crystal_density_diffrn 1.235
_exptl_crystal_description block
_exptl_crystal_F_000 1532
_refine_diff_density_max 1.530
_refine_diff_density_min -1.387
_refine_diff_density_rms 0.120
_refine_ls_extinction_method none
_refine_ls_goodness_of_fit_ref 1.037
_refine_ls_hydrogen_treatment constr
_refine_ls_matrix_type full
_refine_ls_number_parameters 526
_refine_ls_number_reflns 6961
_refine_ls_number_restraints 456
_refine_ls_restrained_S_all 1.082
_refine_ls_R_factor_all 0.1413
_refine_ls_R_factor_gt 0.0949
_refine_ls_shift/su_max 0.025
_refine_ls_shift/su_mean 0.001
_refine_ls_structure_factor_coef Fsqd
_refine_ls_weighting_details 'w=1/[\s^2^(Fo^2^)+(0.1731P)^2^+12.9129P] where P=(Fo^2^+2Fc^2^)/3'
_refine_ls_weighting_scheme calc
_refine_ls_wR_factor_gt 0.2634
_refine_ls_wR_factor_ref 0.3028
_reflns_Friedel_coverage 0.000
_reflns_number_gt 4453
_reflns_number_total 6961
_reflns_threshold_expression 'I > 2\s(I)'
_cod_data_source_file d1ra00726b2.cif
_cod_data_source_block 11_sq_sq
_cod_original_sg_symbol_H-M 'P 2/c'
_cod_database_code 7242794
_shelx_shelxl_version_number 2016/6
_shelx_space_group_comment
;
The symmetry employed for this shelxl refinement is uniquely defined
by the following loop, which should always be used as a source of
symmetry information in preference to the above space-group names.
They are only intended as comments.
;

loop_
_space_group_symop_operation_xyz
'x, y, z'
'-x, y, -z+1/2'
'-x, -y, -z'
'x, -y, z-1/2'

loop_
_atom_site_label
_atom_site_type_symbol
_atom_site_fract_x
_atom_site_fract_y
_atom_site_fract_z
_atom_site_U_iso_or_equiv
_atom_site_adp_type
_atom_site_occupancy
_atom_site_site_symmetry_order
_atom_site_calc_flag
_atom_site_refinement_flags_posn
_atom_site_refinement_flags_adp
_atom_site_refinement_flags_occupancy
_atom_site_disorder_assembly
_atom_site_disorder_group
C1 C 0.3433(5) 0.3662(3) -0.4111(7) 0.0442(16) Uani 1 1 d . U . . .
H1 H 0.335282 0.328560 -0.393457 0.053 Uiso 1 1 d R U . . .
C2 C 0.2784(5) 0.3914(3) -0.4807(7) 0.0434(16) Uani 1 1 d . U . . .
H2 H 0.227692 0.371091 -0.513682 0.052 Uiso 1 1 d R U . . .
C3 C 0.2854(5) 0.4471(3) -0.5046(6) 0.0364(13) Uani 1 1 d . U . . .
C4 C 0.3635(5) 0.4729(3) -0.4595(6) 0.0373(14) Uani 1 1 d . U . . .
H4 H 0.373345 0.510479 -0.475581 0.045 Uiso 1 1 d R U . . .
C5 C 0.4272(5) 0.4446(3) -0.3917(6) 0.0382(14) Uani 1 1 d . U . . .
H5 H 0.481158 0.463283 -0.362867 0.046 Uiso 1 1 d R U . . .
C6 C 0.2135(5) 0.4758(3) -0.5720(6) 0.0341(13) Uani 1 1 d . U . . .
C7 C 0.1203(5) 0.4598(3) -0.5648(6) 0.0379(14) Uani 1 1 d . U . . .
H7 H 0.104637 0.428688 -0.518001 0.045 Uiso 1 1 d R U . . .
C8 C 0.0517(5) 0.4868(3) -0.6233(6) 0.0376(14) Uani 1 1 d . U . . .
H8 H -0.011637 0.474706 -0.617170 0.045 Uiso 1 1 d R U . . .
C9 C 0.0734(5) 0.5317(3) -0.6943(6) 0.0372(14) Uani 1 1 d . U . . .
C10 C 0.1649(5) 0.5483(3) -0.7014(7) 0.0408(15) Uani 1 1 d . U . . .
H10 H 0.180886 0.579027 -0.749385 0.049 Uiso 1 1 d R U . . .
C11 C 0.2335(5) 0.5207(3) -0.6420(6) 0.0364(14) Uani 1 1 d . U . . .
H11 H 0.296989 0.532489 -0.648510 0.044 Uiso 1 1 d R U . . .
C12 C 0.000000 0.6178(4) -0.750000 0.042(2) Uani 1 2 d S TU P . .
C13 C -0.0361(6) 0.6469(3) -0.8467(7) 0.0500(18) Uani 1 1 d . U . . .
H13 H -0.058729 0.627434 -0.914668 0.060 Uiso 1 1 d R U . . .
C14 C -0.0371(6) 0.7021(3) -0.8451(8) 0.0538(19) Uani 1 1 d . U . . .
H14 H -0.063548 0.721362 -0.911146 0.065 Uiso 1 1 d R U . . .
C15 C 0.000000 0.7314(5) -0.750000 0.052(2) Uani 1 2 d S TU P . .
C16 C 0.000000 0.7917(5) -0.750000 0.061(3) Uani 1 2 d S TU P . .
C17 C -0.0103(8) 0.8213(4) -0.8535(10) 0.080(2) Uani 1 1 d . U . . .
H17 H -0.015493 0.803276 -0.928774 0.096 Uiso 1 1 d R U . . .
C18 C -0.0118(8) 0.8776(4) -0.8473(11) 0.085(3) Uani 1 1 d . U . . .
H18 H -0.024859 0.896998 -0.919367 0.102 Uiso 1 1 d R U . . .
C19 C 0.3653(5) 0.3257(3) -0.1064(7) 0.0449(17) Uani 1 1 d D U . . .
C20 C 0.2939(5) 0.2942(3) -0.0325(7) 0.0465(16) Uani 1 1 d D U . . .
C21 C 0.2906(6) 0.2402(3) -0.0518(8) 0.0537(19) Uani 1 1 d . U . . .
H21 H 0.330758 0.224945 -0.111308 0.064 Uiso 1 1 d R U . . .
C22 C 0.2312(6) 0.2054(3) 0.0155(7) 0.0522(18) Uani 1 1 d . U . . .
H22 H 0.228905 0.167534 -0.001914 0.063 Uiso 1 1 d R U . . .
C23 C 0.1762(5) 0.2259(3) 0.1035(6) 0.0383(14) Uani 1 1 d . U . . .
C24 C 0.1771(4) 0.2829(3) 0.1237(6) 0.0379(14) Uani 1 1 d . U . . .
C25 C 0.2343(5) 0.3172(3) 0.0538(7) 0.0392(14) Uani 1 1 d . U . . .
C26 C 0.1197(6) 0.3074(3) 0.2089(8) 0.0530(18) Uani 1 1 d . U . . .
H26 H 0.080418 0.284907 0.257152 0.064 Uiso 1 1 d R U . . .
C27 C 0.1181(6) 0.3613(4) 0.2263(9) 0.064(2) Uani 1 1 d . U . . .
H27 H 0.078379 0.376286 0.286581 0.077 Uiso 1 1 d R U . . .
C28 C 0.1725(6) 0.3952(3) 0.1585(7) 0.0525(18) Uani 1 1 d . U . . .
H28 H 0.170463 0.433522 0.171507 0.063 Uiso 1 1 d R U . . .
C29 C 0.2275(5) 0.3753(3) 0.0752(7) 0.0402(15) Uani 1 1 d . U . . .
H29 H 0.264123 0.399413 0.027504 0.048 Uiso 1 1 d R U . . .
C30 C 0.1181(5) 0.1875(3) 0.1775(7) 0.0405(16) Uani 1 1 d . U . . .
C31 C 0.1521(8) 0.0933(5) 0.4176(11) 0.090(3) Uani 1 1 d . U . . .
H31 H 0.150153 0.131956 0.420682 0.108 Uiso 1 1 d R U . . .
C32 C 0.2176(8) 0.0677(4) 0.4861(11) 0.087(3) Uani 1 1 d . U . . .
H32 H 0.261595 0.088472 0.531162 0.104 Uiso 1 1 d R U . . .
C33 C 0.2226(6) 0.0129(3) 0.4862(8) 0.0557(18) Uani 1 1 d . U . . .
C34 C 0.1605(9) -0.0102(5) 0.4207(12) 0.100(3) Uani 1 1 d . U . . .
H34 H 0.156038 -0.048883 0.423377 0.120 Uiso 1 1 d R U . . .
C35 C 0.0977(9) 0.0174(5) 0.3509(11) 0.093(3) Uani 1 1 d . U . . .
H35 H 0.055354 -0.003753 0.304077 0.111 Uiso 1 1 d R U . . .
C36 C 0.2931(6) -0.0156(3) 0.5557(8) 0.0559(17) Uani 1 1 d . U . . .
C37A C 0.3297(14) 0.0076(8) 0.6549(17) 0.065(3) Uani 0.5 1 d . U P A 1
H37A H 0.305226 0.041296 0.683018 0.078 Uiso 0.5 1 d R U P A 1
C38A C 0.3929(14) -0.0212(8) 0.7240(18) 0.066(3) Uani 0.5 1 d . U P A 1
H38A H 0.418561 -0.003935 0.793115 0.079 Uiso 0.5 1 d R U P A 1
C37B C 0.3812(12) 0.0021(7) 0.5692(16) 0.057(3) Uani 0.5 1 d . U P A 2
H37B H 0.396935 0.036611 0.536102 0.069 Uiso 0.5 1 d R U P A 2
C38B C 0.4466(13) -0.0256(7) 0.6342(16) 0.059(3) Uani 0.5 1 d . U P A 2
H38B H 0.509417 -0.012385 0.633153 0.071 Uiso 0.5 1 d R U P A 2
C39 C 0.4313(6) -0.0706(3) 0.6858(8) 0.0544(17) Uani 1 1 d . U . . .
C40A C 0.4076(11) -0.0863(7) 0.5700(15) 0.052(3) Uani 0.5 1 d . U P A 1
H40A H 0.438086 -0.117221 0.536588 0.062 Uiso 0.5 1 d R U P A 1
C41A C 0.3413(11) -0.0607(6) 0.5051(15) 0.051(3) Uani 0.5 1 d . U P A 1
H41A H 0.326695 -0.072244 0.425662 0.061 Uiso 0.5 1 d R U P A 1
C40B C 0.3424(12) -0.0924(7) 0.6822(16) 0.057(3) Uani 0.5 1 d . U P A 2
H40B H 0.328194 -0.125012 0.724524 0.068 Uiso 0.5 1 d R U P A 2
C41B C 0.2733(12) -0.0649(7) 0.6192(15) 0.055(3) Uani 0.5 1 d . U P A 2
H41B H 0.210822 -0.078572 0.619184 0.066 Uiso 0.5 1 d R U P A 2
C42 C 0.500000 -0.1557(5) 0.750000 0.055(2) Uani 1 2 d S TU P . .
C43B C 0.4194(13) -0.1824(7) 0.7622(17) 0.059(3) Uani 0.5 1 d . U P A 2
H43B H 0.362653 -0.162703 0.774320 0.071 Uiso 0.5 1 d R U P A 2
C44B C 0.4215(12) -0.2386(7) 0.7589(16) 0.055(3) Uani 0.5 1 d . U P A 2
H44B H 0.362840 -0.256775 0.767216 0.067 Uiso 0.5 1 d R U P A 2
C45 C 0.500000 -0.2690(4) 0.750000 0.046(2) Uani 1 2 d S TU P . .
C46 C 0.500000 -0.3321(3) 0.750000 0.040(2) Uani 1 2 d S TU P A .
C47 C 0.429740 -0.3560(3) 0.750620 0.057(2) Uani 1 1 d R U . . .
H47 H 0.373040 -0.335560 0.752520 0.069 Uiso 1 1 d R U . A .
C48 C 0.4224(6) -0.4138(3) 0.7512(7) 0.0520(18) Uani 1 1 d . U . . .
H48 H 0.362807 -0.431372 0.749023 0.062 Uiso 1 1 d R U . . .
N1 N 0.4179(4) 0.3919(2) -0.3659(5) 0.0386(13) Uani 1 1 d . U . . .
N2 N 0.000000 0.5605(3) -0.750000 0.0441(19) Uani 1 2 d S TU P . .
N3 N 0.000000 0.9054(5) -0.750000 0.097(5) Uani 1 2 d S TU P . .
N4 N 0.0873(5) 0.0682(3) 0.3489(6) 0.0520(16) Uani 1 1 d . U . . .
N5 N 0.500000 -0.0981(4) 0.750000 0.065(3) Uani 1 2 d S TU P A .
N6 N 0.500000 -0.4427(4) 0.750000 0.0438(19) Uani 1 2 d S TU P . .
O1 O 0.3687(4) 0.3760(2) -0.1016(6) 0.0695(19) Uani 1 1 d . . . . .
O2 O 0.4161(4) 0.2990(2) -0.1705(5) 0.0531(14) Uani 1 1 d . . . . .
O3 O 0.0817(3) 0.14817(19) 0.1261(5) 0.0463(13) Uani 1 1 d . . . . .
O4 O 0.1103(4) 0.1959(2) 0.2862(5) 0.0551(15) Uani 1 1 d . . . . .
Zn1 Zn 0.500000 0.35081(4) -0.250000 0.0342(4) Uani 1 2 d S T P . .
Zn2 Zn 0.000000 0.11568(4) 0.250000 0.0356(4) Uani 1 2 d S T P . .

loop_
_atom_site_aniso_label
_atom_site_aniso_U_11
_atom_site_aniso_U_22
_atom_site_aniso_U_33
_atom_site_aniso_U_23
_atom_site_aniso_U_13
_atom_site_aniso_U_12
C1 0.046(3) 0.038(3) 0.049(4) 0.003(3) -0.001(3) -0.002(2)
C2 0.046(3) 0.038(3) 0.046(3) 0.002(3) -0.006(3) -0.004(2)
C3 0.037(3) 0.037(3) 0.035(3) 0.000(2) 0.008(2) 0.001(2)
C4 0.039(3) 0.035(3) 0.038(3) 0.001(2) 0.005(2) -0.003(2)
C5 0.035(3) 0.041(3) 0.039(3) 0.001(3) 0.005(2) -0.005(2)
C6 0.039(2) 0.031(3) 0.032(3) -0.002(2) 0.001(2) -0.002(2)
C7 0.042(3) 0.034(3) 0.038(3) 0.005(2) 0.000(3) -0.001(2)
C8 0.039(3) 0.035(3) 0.039(3) 0.000(2) 0.000(2) 0.002(2)
C9 0.044(3) 0.031(3) 0.037(3) -0.003(2) -0.002(3) 0.002(2)
C10 0.049(3) 0.030(3) 0.043(3) 0.002(2) 0.001(3) 0.000(2)
C11 0.041(3) 0.031(3) 0.038(3) -0.005(2) 0.002(2) -0.003(2)
C12 0.047(4) 0.035(3) 0.043(4) 0.000 -0.005(3) 0.000
C13 0.058(4) 0.044(3) 0.048(4) 0.005(3) -0.014(3) -0.003(3)
C14 0.063(4) 0.046(3) 0.052(4) 0.008(3) -0.021(3) -0.005(3)
C15 0.055(5) 0.052(3) 0.050(4) 0.000 -0.015(4) 0.000
C16 0.068(5) 0.054(3) 0.062(4) 0.000 -0.016(4) 0.000
C17 0.103(5) 0.060(3) 0.078(4) 0.004(3) -0.020(4) -0.001(4)
C18 0.102(5) 0.064(3) 0.089(5) 0.005(3) -0.018(4) -0.005(4)
C19 0.050(3) 0.038(3) 0.047(3) 0.003(3) 0.006(3) 0.008(3)
C20 0.049(3) 0.043(3) 0.048(3) 0.006(3) 0.004(3) 0.004(3)
C21 0.050(4) 0.050(3) 0.061(4) 0.000(3) 0.019(3) 0.005(3)
C22 0.053(4) 0.044(3) 0.059(4) 0.006(3) 0.009(3) 0.007(3)
C23 0.032(3) 0.042(3) 0.040(3) 0.007(2) 0.000(2) 0.002(2)
C24 0.028(3) 0.039(2) 0.046(3) 0.009(2) -0.005(2) -0.003(2)
C25 0.034(3) 0.040(2) 0.044(3) 0.005(2) -0.004(2) 0.000(2)
C26 0.050(3) 0.051(3) 0.058(4) -0.007(3) 0.009(3) -0.011(3)
C27 0.064(4) 0.057(3) 0.072(4) -0.012(3) 0.014(3) -0.005(3)
C28 0.051(4) 0.047(3) 0.060(4) -0.007(3) -0.002(3) 0.000(3)
C29 0.044(3) 0.034(2) 0.043(3) 0.002(2) -0.007(2) -0.004(3)
C30 0.035(3) 0.040(3) 0.047(4) 0.007(3) 0.000(3) 0.004(3)
C31 0.097(5) 0.073(4) 0.099(5) 0.003(4) -0.038(4) 0.002(3)
C32 0.096(5) 0.065(3) 0.099(5) 0.004(4) -0.031(4) 0.011(3)
C33 0.059(3) 0.050(3) 0.058(4) -0.005(3) -0.009(3) 0.003(3)
C34 0.102(5) 0.079(4) 0.120(5) -0.002(4) -0.059(4) 0.010(3)
C35 0.096(5) 0.068(3) 0.114(5) -0.006(4) -0.046(4) 0.012(4)
C36 0.057(3) 0.048(3) 0.062(4) -0.001(3) -0.013(3) 0.001(2)
C37A 0.072(5) 0.059(5) 0.064(5) -0.006(4) -0.016(4) 0.011(4)
C38A 0.071(5) 0.061(5) 0.066(5) -0.007(4) -0.018(4) 0.010(4)
C37B 0.057(4) 0.055(5) 0.060(5) 0.010(4) -0.007(4) -0.002(3)
C38B 0.055(4) 0.058(4) 0.064(5) 0.010(4) -0.011(4) -0.003(4)
C39 0.058(3) 0.045(3) 0.060(3) 0.000(3) -0.022(3) -0.001(2)
C40A 0.050(5) 0.050(5) 0.054(4) 0.001(4) -0.013(4) 0.001(4)
C41A 0.052(5) 0.049(4) 0.052(4) 0.002(4) -0.011(4) -0.001(4)
C40B 0.055(4) 0.053(5) 0.062(5) 0.004(4) -0.008(4) 0.000(3)
C41B 0.052(4) 0.052(4) 0.062(5) 0.001(4) -0.007(4) 0.001(4)
C42 0.057(4) 0.049(3) 0.061(5) 0.000 -0.018(4) 0.000
C43B 0.057(5) 0.049(3) 0.071(6) -0.001(4) -0.004(4) 0.004(3)
C44B 0.051(5) 0.047(3) 0.069(6) 0.002(4) -0.001(4) 0.002(3)
C45 0.043(4) 0.046(3) 0.048(4) 0.000 -0.010(4) 0.000
C46 0.037(4) 0.043(3) 0.040(4) 0.000 -0.006(3) 0.000
C47 0.054(3) 0.048(3) 0.069(4) 0.007(3) -0.003(3) 0.002(3)
C48 0.047(3) 0.048(3) 0.061(4) 0.010(3) -0.001(3) -0.005(3)
N1 0.038(3) 0.041(3) 0.037(3) 0.003(2) 0.007(2) -0.003(2)
N2 0.055(4) 0.031(3) 0.046(5) 0.000 -0.017(4) 0.000
N3 0.141(12) 0.050(6) 0.099(8) 0.000 -0.062(9) 0.000
N4 0.054(4) 0.037(3) 0.065(4) -0.005(3) -0.002(3) 0.001(3)
N5 0.069(5) 0.047(4) 0.080(7) 0.000 -0.039(5) 0.000
N6 0.049(5) 0.045(4) 0.037(5) 0.000 0.003(4) 0.000
O1 0.080(4) 0.040(3) 0.088(5) 0.010(3) 0.042(4) 0.006(3)
O2 0.048(3) 0.046(3) 0.065(4) 0.004(3) 0.020(3) -0.002(3)
O3 0.037(3) 0.035(3) 0.066(4) -0.002(2) 0.002(3) 0.000(2)
O4 0.065(4) 0.054(3) 0.047(4) 0.012(3) 0.009(3) -0.006(3)
Zn1 0.0328(6) 0.0304(6) 0.0393(7) 0.000 0.0089(5) 0.000
Zn2 0.0372(7) 0.0284(6) 0.0412(7) 0.000 -0.0036(5) 0.000

loop_
_atom_type_symbol
_atom_type_description
_atom_type_scat_dispersion_real
_atom_type_scat_dispersion_imag
_atom_type_scat_source
C C 0.0033 0.0016 'International Tables Vol C Tables 4.2.6.8 and 6.1.1.4'
H H 0.0000 0.0000 'International Tables Vol C Tables 4.2.6.8 and 6.1.1.4'
N N 0.0061 0.0033 'International Tables Vol C Tables 4.2.6.8 and 6.1.1.4'
O O 0.0106 0.0060 'International Tables Vol C Tables 4.2.6.8 and 6.1.1.4'
Zn Zn 0.2839 1.4301 'International Tables Vol C Tables 4.2.6.8 and 6.1.1.4'

loop_
_geom_angle_atom_site_label_1
_geom_angle_atom_site_label_2
_geom_angle_atom_site_label_3
_geom_angle
_geom_angle_site_symmetry_1
_geom_angle_site_symmetry_3
_geom_angle_publ_flag
N1 C1 C2 122.9(7) . . ?
N1 C1 H1 118.5 . . ?
C2 C1 H1 118.7 . . ?
C1 C2 C3 120.5(7) . . ?
C1 C2 H2 120.0 . . ?
C3 C2 H2 119.5 . . ?
C4 C3 C2 116.0(7) . . ?
C4 C3 C6 122.4(6) . . ?
C2 C3 C6 121.5(6) . . ?
C5 C4 C3 120.2(6) . . ?
C5 C4 H4 120.0 . . ?
C3 C4 H4 119.8 . . ?
N1 C5 C4 123.1(7) . . ?
N1 C5 H5 118.4 . . ?
C4 C5 H5 118.4 . . ?
C11 C6 C7 117.2(7) . . ?
C11 C6 C3 122.2(6) . . ?
C7 C6 C3 120.5(6) . . ?
C8 C7 C6 121.7(6) . . ?
C8 C7 H7 119.3 . . ?
C6 C7 H7 119.0 . . ?
C7 C8 C9 120.2(7) . . ?
C7 C8 H8 119.9 . . ?
C9 C8 H8 119.9 . . ?
C10 C9 C8 118.7(7) . . ?
C10 C9 N2 122.2(6) . . ?
C8 C9 N2 119.0(6) . . ?
C11 C10 C9 120.5(7) . . ?
C11 C10 H10 119.8 . . ?
C9 C10 H10 119.7 . . ?
C10 C11 C6 121.6(7) . . ?
C10 C11 H11 119.5 . . ?
C6 C11 H11 118.9 . . ?
C13 C12 C13 118.1(10) 2_553 . ?
C13 C12 N2 120.9(5) 2_553 . ?
C13 C12 N2 120.9(5) . . ?
C14 C13 C12 120.5(8) . . ?
C14 C13 H13 120.7 . . ?
C12 C13 H13 118.8 . . ?
C13 C14 C15 121.8(8) . . ?
C13 C14 H14 119.4 . . ?
C15 C14 H14 118.9 . . ?
C14 C15 C14 117.3(11) . 2_553 ?
C14 C15 C16 121.3(5) . . ?
C14 C15 C16 121.3(5) 2_553 . ?
C17 C16 C17 115.8(13) . 2_553 ?
C17 C16 C15 122.1(6) . . ?
C17 C16 C15 122.1(6) 2_553 . ?
C16 C17 C18 119.4(11) . . ?
C16 C17 H17 120.0 . . ?
C18 C17 H17 120.6 . . ?
N3 C18 C17 124.6(11) . . ?
N3 C18 H18 117.9 . . ?
C17 C18 H18 117.4 . . ?
O2 C19 O1 122.9(7) . . ?
O2 C19 C20 116.3(6) . . ?
O1 C19 C20 120.8(6) . . ?
C21 C20 C25 119.1(7) . . ?
C21 C20 C19 116.1(7) . . ?
C25 C20 C19 124.8(7) . . ?
C20 C21 C22 122.0(7) . . ?
C20 C21 H21 118.5 . . ?
C22 C21 H21 119.4 . . ?
C23 C22 C21 120.4(7) . . ?
C23 C22 H22 119.4 . . ?
C21 C22 H22 120.1 . . ?
C22 C23 C24 118.4(7) . . ?
C22 C23 C30 119.0(7) . . ?
C24 C23 C30 122.5(6) . . ?
C26 C24 C25 117.4(7) . . ?
C26 C24 C23 122.0(6) . . ?
C25 C24 C23 120.6(6) . . ?
C20 C25 C24 119.3(7) . . ?
C20 C25 C29 123.3(6) . . ?
C24 C25 C29 117.4(6) . . ?
C27 C26 C24 122.4(8) . . ?
C27 C26 H26 118.8 . . ?
C24 C26 H26 118.7 . . ?
C26 C27 C28 121.0(8) . . ?
C26 C27 H27 119.6 . . ?
C28 C27 H27 119.4 . . ?
C29 C28 C27 120.2(8) . . ?
C29 C28 H28 119.7 . . ?
C27 C28 H28 120.1 . . ?
C28 C29 C25 121.6(7) . . ?
C28 C29 H29 119.4 . . ?
C25 C29 H29 119.0 . . ?
O4 C30 O3 123.2(7) . . ?
O4 C30 C23 118.9(7) . . ?
O3 C30 C23 117.9(7) . . ?
N4 C31 C32 125.2(10) . . ?
N4 C31 H31 117.2 . . ?
C32 C31 H31 117.5 . . ?
C33 C32 C31 119.9(11) . . ?
C33 C32 H32 120.1 . . ?
C31 C32 H32 119.9 . . ?
C34 C33 C32 114.0(10) . . ?
C34 C33 C36 124.6(9) . . ?
C32 C33 C36 121.4(9) . . ?
C33 C34 C35 123.7(11) . . ?
C33 C34 H34 118.2 . . ?
C35 C34 H34 118.0 . . ?
N4 C35 C34 125.5(11) . . ?
N4 C35 H35 117.4 . . ?
C34 C35 H35 117.0 . . ?
C37A C36 C41A 117.9(12) . . ?
C37B C36 C41B 113.9(12) . . ?
C37B C36 C33 123.6(10) . . ?
C37A C36 C33 120.0(10) . . ?
C41A C36 C33 120.1(10) . . ?
C41B C36 C33 122.5(10) . . ?
C36 C37A C38A 119.5(16) . . ?
C36 C37A H37A 119.8 . . ?
C38A C37A H37A 120.1 . . ?
C37A C38A C39 122.1(17) . . ?
C37A C38A H38A 118.3 . . ?
C39 C38A H38A 118.8 . . ?
C36 C37B C38B 122.7(16) . . ?
C36 C37B H37B 117.8 . . ?
C38B C37B H37B 119.3 . . ?
C39 C38B C37B 124.0(16) . . ?
C39 C38B H38B 117.8 . . ?
C37B C38B H38B 117.8 . . ?
C38B C39 C40B 119.1(12) . . ?
C38B C39 N5 122.6(11) . . ?
C40B C39 N5 118.3(10) . . ?
N5 C39 C40A 121.0(10) . . ?
N5 C39 C38A 122.9(10) . . ?
C40A C39 C38A 115.4(12) . . ?
C41A C40A C39 122.7(15) . . ?
C41A C40A H40A 118.9 . . ?
C39 C40A H40A 118.3 . . ?
C40A C41A C36 119.4(15) . . ?
C40A C41A H41A 120.9 . . ?
C36 C41A H41A 119.7 . . ?
C39 C40B C41B 118.6(15) . . ?
C39 C40B H40B 120.6 . . ?
C41B C40B H40B 120.8 . . ?
C40B C41B C36 121.6(15) . . ?
C40B C41B H41B 119.5 . . ?
C36 C41B H41B 118.9 . . ?
C43B C42 N5 119.6(9) . . ?
C43B C42 N5 119.6(9) 2_656 . ?
C42 C43B C44B 118.2(16) . . ?
C42 C43B H43B 119.7 . . ?
C44B C43B H43B 122.1 . . ?
C45 C44B C43B 125.0(16) . . ?
C45 C44B H44B 118.4 . . ?
C43B C44B H44B 116.6 . . ?
C44B C45 C46 123.6(8) . . ?
C44B C45 C46 123.6(8) 2_656 . ?
C47 C46 C47 119.2 . 2_656 ?
C47 C46 C45 120.422(6) . . ?
C47 C46 C45 120.426(5) 2_656 . ?
C46 C47 C48 124.6(3) . . ?
C46 C47 C47 30.4 . 2_656 ?
C48 C47 C47 94.2(3) . 2_656 ?
C46 C47 H47 117.7 . . ?
C48 C47 H47 117.7 . . ?
C47 C47 H47 148.1 2_656 . ?
N6 C48 C47 118.5(7) . . ?
N6 C48 H48 120.4 . . ?
C47 C48 H48 121.1 . . ?
C5 N1 C1 117.2(6) . . ?
C5 N1 Zn1 124.6(5) . 2_654 ?
C1 N1 Zn1 117.9(5) . 2_654 ?
C5 N1 Zn1 124.6(5) . . ?
C1 N1 Zn1 117.9(5) . . ?
Zn1 N1 Zn1 0.00(5) 2_654 . ?
C9 N2 C9 119.6(8) . 2_553 ?
C9 N2 C12 120.2(4) . . ?
C9 N2 C12 120.2(4) 2_553 . ?
C18 N3 C18 116.2(13) 2_553 . ?
C35 N4 C31 111.3(9) . . ?
C35 N4 Zn2 130.7(7) . . ?
C31 N4 Zn2 117.7(6) . . ?
C39 N5 C39 121.7(10) . 2_656 ?
C39 N5 C42 119.2(5) . . ?
C39 N5 C42 119.2(5) 2_656 . ?
C48 N6 C48 114.6(9) 2_656 . ?
C19 O2 Zn1 106.2(5) . 2_654 ?
C19 O2 Zn1 106.2(5) . . ?
Zn1 O2 Zn1 0.00(5) 2_654 . ?
C30 O3 Zn2 103.9(5) . . ?
Zn1 Zn1 O2 0(10) 2_654 . ?
Zn1 Zn1 O2 0(10) 2_654 2_654 ?
O2 Zn1 O2 98.8(3) . 2_654 ?
Zn1 Zn1 N1 0(10) 2_654 2_654 ?
O2 Zn1 N1 113.0(2) . 2_654 ?
O2 Zn1 N1 105.2(2) 2_654 2_654 ?
Zn1 Zn1 N1 0(10) 2_654 . ?
O2 Zn1 N1 105.2(2) . . ?
O2 Zn1 N1 113.0(2) 2_654 . ?
N1 Zn1 N1 119.8(3) 2_654 . ?
Zn1 Zn1 C19 0(10) 2_654 2_654 ?
O2 Zn1 C19 125.5(2) . 2_654 ?
O2 Zn1 C19 26.9(2) 2_654 2_654 ?
N1 Zn1 C19 94.9(2) 2_654 2_654 ?
N1 Zn1 C19 98.9(2) . 2_654 ?
O3 Zn2 O3 132.3(3) . 2 ?
O3 Zn2 N4 104.5(2) . . ?
O3 Zn2 N4 102.4(2) 2 . ?
O3 Zn2 N4 102.4(2) . 2 ?
O3 Zn2 N4 104.5(2) 2 2 ?
N4 Zn2 N4 109.9(4) . 2 ?

loop_
_geom_bond_atom_site_label_1
_geom_bond_atom_site_label_2
_geom_bond_distance
_geom_bond_site_symmetry_2
_geom_bond_publ_flag
C1 N1 1.347(9) . ?
C1 C2 1.366(11) . ?
C1 H1 0.9599 . ?
C2 C3 1.411(10) . ?
C2 H2 0.9595 . ?
C3 C4 1.386(10) . ?
C3 C6 1.465(10) . ?
C4 C5 1.381(10) . ?
C4 H4 0.9599 . ?
C5 N1 1.344(9) . ?
C5 H5 0.9596 . ?
C6 C11 1.392(9) . ?
C6 C7 1.398(9) . ?
C7 C8 1.361(10) . ?
C7 H7 0.9595 . ?
C8 C9 1.404(10) . ?
C8 H8 0.9601 . ?
C9 C10 1.380(10) . ?
C9 N2 1.418(8) . ?
C10 C11 1.373(10) . ?
C10 H10 0.9601 . ?
C11 H11 0.9601 . ?
C12 C13 1.403(9) 2_553 ?
C12 C13 1.403(9) . ?
C12 N2 1.419(13) . ?
C13 C14 1.368(11) . ?
C13 H13 0.9595 . ?
C14 C15 1.397(10) . ?
C14 H14 0.9600 . ?
C15 C16 1.492(17) . ?
C16 C17 1.383(12) . ?
C16 C17 1.383(12) 2_553 ?
C17 C18 1.397(14) . ?
C17 H17 0.9596 . ?
C18 N3 1.302(12) . ?
C18 H18 0.9596 . ?
C19 O2 1.222(8) . ?
C19 O1 1.249(9) . ?
C19 C20 1.533(9) . ?
C20 C21 1.357(11) . ?
C20 C25 1.413(10) . ?
C21 C22 1.428(11) . ?
C21 H21 0.9600 . ?
C22 C23 1.362(10) . ?
C22 H22 0.9601 . ?
C23 C24 1.432(10) . ?
C23 C30 1.514(10) . ?
C24 C26 1.402(10) . ?
C24 C25 1.418(9) . ?
C25 C29 1.464(10) . ?
C26 C27 1.350(12) . ?
C26 H26 0.9599 . ?
C27 C28 1.378(12) . ?
C27 H27 0.9601 . ?
C28 C29 1.320(11) . ?
C28 H28 0.9602 . ?
C29 H29 0.9599 . ?
C30 O4 1.243(9) . ?
C30 O3 1.248(9) . ?
C31 N4 1.359(13) . ?
C31 C32 1.371(14) . ?
C31 H31 0.9597 . ?
C32 C33 1.358(13) . ?
C32 H32 0.9597 . ?
C33 C34 1.290(14) . ?
C33 C36 1.461(12) . ?
C34 C35 1.379(15) . ?
C34 H34 0.9601 . ?
C35 N4 1.267(12) . ?
C35 H35 0.9599 . ?
C36 C37B 1.349(19) . ?
C36 C37A 1.36(2) . ?
C36 C41A 1.431(18) . ?
C36 C41B 1.441(18) . ?
C37A C38A 1.39(3) . ?
C37A H37A 0.9599 . ?
C38A C39 1.41(2) . ?
C38A H38A 0.9598 . ?
C37B C38B 1.37(2) . ?
C37B H37B 0.9603 . ?
C38B C39 1.276(19) . ?
C38B H38B 0.9601 . ?
C39 C40B 1.387(19) . ?
C39 N5 1.400(9) . ?
C39 C40A 1.399(18) . ?
C40A C41A 1.36(2) . ?
C40A H40A 0.9602 . ?
C41A H41A 0.9602 . ?
C40B C41B 1.40(2) . ?
C40B H40B 0.9597 . ?
C41B H41B 0.9596 . ?
C42 C43B 1.341(18) . ?
C42 C43B 1.341(18) 2_656 ?
C42 N5 1.426(15) . ?
C43B C44B 1.39(2) . ?
C43B H43B 0.9600 . ?
C44B C45 1.360(17) . ?
C44B H44B 0.9601 . ?
C45 C46 1.565(12) . ?
C46 C47 1.1705 . ?
C46 C47 1.1706 2_656 ?
C47 C48 1.436(10) . ?
C47 C47 2.0187 2_656 ?
C47 H47 0.9599 . ?
C48 N6 1.325(9) . ?
C48 H48 0.9603 . ?
N1 Zn1 2.029(6) 2_654 ?
N1 Zn1 2.029(6) . ?
N4 Zn2 2.047(7) . ?
O2 Zn1 1.974(5) 2_654 ?
O2 Zn1 1.974(5) . ?
O3 Zn2 1.990(5) . ?
Zn1 Zn1 0.0000 2_654 ?

loop_
_geom_hbond_atom_site_label_D
_geom_hbond_atom_site_label_H
_geom_hbond_atom_site_label_A
_geom_hbond_distance_DH
_geom_hbond_distance_HA
_geom_hbond_distance_DA
_geom_hbond_angle_DHA
_geom_hbond_site_symmetry_A
C31 H31 O4 0.96 2.26 3.002(13) 133.1 .
C5 H5 N6 0.96 2.67 3.380(10) 131.7 1_564
C35 H35 N3 0.96 2.46 3.310(15) 147.1 1_546

loop_
_geom_torsion_atom_site_label_1
_geom_torsion_atom_site_label_2
_geom_torsion_atom_site_label_3
_geom_torsion_atom_site_label_4
_geom_torsion
_geom_torsion_site_symmetry_1
_geom_torsion_site_symmetry_2
_geom_torsion_site_symmetry_3
_geom_torsion_site_symmetry_4
_geom_torsion_publ_flag
N1 C1 C2 C3 -2.5(12) . . . . ?
C1 C2 C3 C4 3.6(10) . . . . ?
C1 C2 C3 C6 -175.8(7) . . . . ?
C2 C3 C4 C5 -2.4(10) . . . . ?
C6 C3 C4 C5 177.0(6) . . . . ?
C3 C4 C5 N1 0.0(11) . . . . ?
C4 C3 C6 C11 30.5(10) . . . . ?
C2 C3 C6 C11 -150.2(7) . . . . ?
C4 C3 C6 C7 -147.3(7) . . . . ?
C2 C3 C6 C7 32.1(10) . . . . ?
C11 C6 C7 C8 -0.1(10) . . . . ?
C3 C6 C7 C8 177.8(7) . . . . ?
C6 C7 C8 C9 0.6(11) . . . . ?
C7 C8 C9 C10 -1.2(10) . . . . ?
C7 C8 C9 N2 -177.3(6) . . . . ?
C8 C9 C10 C11 1.3(10) . . . . ?
N2 C9 C10 C11 177.2(6) . . . . ?
C9 C10 C11 C6 -0.8(11) . . . . ?
C7 C6 C11 C10 0.2(10) . . . . ?
C3 C6 C11 C10 -177.6(6) . . . . ?
C13 C12 C13 C14 -1.0(6) 2_553 . . . ?
N2 C12 C13 C14 179.0(6) . . . . ?
C12 C13 C14 C15 2.1(12) . . . . ?
C13 C14 C15 C14 -1.0(6) . . . 2_553 ?
C13 C14 C15 C16 179.0(6) . . . . ?
C14 C15 C16 C17 -19.3(7) . . . . ?
C14 C15 C16 C17 160.7(7) 2_553 . . . ?
C14 C15 C16 C17 160.7(7) . . . 2_553 ?
C14 C15 C16 C17 -19.3(7) 2_553 . . 2_553 ?
C17 C16 C17 C18 -1.4(8) 2_553 . . . ?
C15 C16 C17 C18 178.6(8) . . . . ?
C16 C17 C18 N3 3.2(17) . . . . ?
O2 C19 C20 C21 -4.1(11) . . . . ?
O1 C19 C20 C21 174.5(8) . . . . ?
O2 C19 C20 C25 174.5(7) . . . . ?
O1 C19 C20 C25 -6.9(13) . . . . ?
C25 C20 C21 C22 -2.3(13) . . . . ?
C19 C20 C21 C22 176.4(8) . . . . ?
C20 C21 C22 C23 -0.9(13) . . . . ?
C21 C22 C23 C24 2.2(12) . . . . ?
C21 C22 C23 C30 -176.7(7) . . . . ?
C22 C23 C24 C26 177.2(8) . . . . ?
C30 C23 C24 C26 -4.1(11) . . . . ?
C22 C23 C24 C25 -0.2(10) . . . . ?
C30 C23 C24 C25 178.6(7) . . . . ?
C21 C20 C25 C24 4.2(11) . . . . ?
C19 C20 C25 C24 -174.4(7) . . . . ?
C21 C20 C25 C29 -175.4(8) . . . . ?
C19 C20 C25 C29 6.1(12) . . . . ?
C26 C24 C25 C20 179.5(7) . . . . ?
C23 C24 C25 C20 -3.0(11) . . . . ?
C26 C24 C25 C29 -0.9(10) . . . . ?
C23 C24 C25 C29 176.6(6) . . . . ?
C25 C24 C26 C27 -0.6(12) . . . . ?
C23 C24 C26 C27 -178.1(8) . . . . ?
C24 C26 C27 C28 1.2(15) . . . . ?
C26 C27 C28 C29 -0.2(14) . . . . ?
C27 C28 C29 C25 -1.4(12) . . . . ?
C20 C25 C29 C28 -178.5(8) . . . . ?
C24 C25 C29 C28 1.9(11) . . . . ?
C22 C23 C30 O4 140.7(8) . . . . ?
C24 C23 C30 O4 -38.0(10) . . . . ?
C22 C23 C30 O3 -38.1(10) . . . . ?
C24 C23 C30 O3 143.2(7) . . . . ?
N4 C31 C32 C33 2(2) . . . . ?
C31 C32 C33 C34 -1.6(17) . . . . ?
C31 C32 C33 C36 178.3(10) . . . . ?
C32 C33 C34 C35 3(2) . . . . ?
C36 C33 C34 C35 -176.5(12) . . . . ?
C33 C34 C35 N4 -6(2) . . . . ?
C34 C33 C36 C37B 142.3(15) . . . . ?
C32 C33 C36 C37B -37.6(17) . . . . ?
C34 C33 C36 C37A -153.7(15) . . . . ?
C32 C33 C36 C37A 26.4(17) . . . . ?
C34 C33 C36 C41A 42.7(17) . . . . ?
C32 C33 C36 C41A -137.3(12) . . . . ?
C34 C33 C36 C41B -39.6(17) . . . . ?
C32 C33 C36 C41B 140.5(12) . . . . ?
C41A C36 C37A C38A -20(2) . . . . ?
C33 C36 C37A C38A 176.4(15) . . . . ?
C36 C37A C38A C39 10(3) . . . . ?
C41B C36 C37B C38B 2(2) . . . . ?
C33 C36 C37B C38B -179.6(14) . . . . ?
C36 C37B C38B C39 1(3) . . . . ?
C37B C38B C39 C40B -3(3) . . . . ?
C37B C38B C39 N5 179.0(14) . . . . ?
C37A C38A C39 N5 175.2(15) . . . . ?
C37A C38A C39 C40A 5(2) . . . . ?
N5 C39 C40A C41A 179.8(13) . . . . ?
C38A C39 C40A C41A -10(2) . . . . ?
C39 C40A C41A C36 0(2) . . . . ?
C37A C36 C41A C40A 15(2) . . . . ?
C33 C36 C41A C40A 178.9(12) . . . . ?
C38B C39 C40B C41B 2(2) . . . . ?
N5 C39 C40B C41B 179.4(13) . . . . ?
C39 C40B C41B C36 2(2) . . . . ?
C37B C36 C41B C40B -4(2) . . . . ?
C33 C36 C41B C40B 178.1(13) . . . . ?
C43B C42 C43B C44B -1.5(12) 2_656 . . . ?
N5 C42 C43B C44B 178.5(12) . . . . ?
C42 C43B C44B C45 3(3) . . . . ?
C43B C44B C45 C44B -1.7(13) . . . 2_656 ?
C43B C44B C45 C46 178.3(13) . . . . ?
C44B C45 C46 C47 4.7(9) . . . . ?
C44B C45 C46 C47 -175.3(9) 2_656 . . . ?
C44B C45 C46 C47 -175.3(9) . . . 2_656 ?
C44B C45 C46 C47 4.7(9) 2_656 . . 2_656 ?
C47 C46 C47 C48 0.3(4) 2_656 . . . ?
C45 C46 C47 C48 -179.7(4) . . . . ?
C45 C46 C47 C47 180.001(1) . . . 2_656 ?
C46 C47 C48 N6 -0.6(8) . . . . ?
C47 C47 C48 N6 -0.4(6) 2_656 . . . ?
C4 C5 N1 C1 1.2(10) . . . . ?
C4 C5 N1 Zn1 -171.8(5) . . . 2_654 ?
C4 C5 N1 Zn1 -171.8(5) . . . . ?
C2 C1 N1 C5 0.0(11) . . . . ?
C2 C1 N1 Zn1 173.5(6) . . . 2_654 ?
C2 C1 N1 Zn1 173.5(6) . . . . ?
C10 C9 N2 C9 140.7(7) . . . 2_553 ?
C8 C9 N2 C9 -43.4(5) . . . 2_553 ?
C10 C9 N2 C12 -39.3(7) . . . . ?
C8 C9 N2 C12 136.6(5) . . . . ?
C13 C12 N2 C9 -33.8(5) 2_553 . . . ?
C13 C12 N2 C9 146.3(5) . . . . ?
C13 C12 N2 C9 146.2(5) 2_553 . . 2_553 ?
C13 C12 N2 C9 -33.7(5) . . . 2_553 ?
C17 C18 N3 C18 -1.6(9) . . . 2_553 ?
C34 C35 N4 C31 5.3(18) . . . . ?
C34 C35 N4 Zn2 178.9(10) . . . . ?
C32 C31 N4 C35 -3.4(17) . . . . ?
C32 C31 N4 Zn2 -177.9(10) . . . . ?
C38B C39 N5 C39 33.8(12) . . . 2_656 ?
C40B C39 N5 C39 -143.8(12) . . . 2_656 ?
C40A C39 N5 C39 134.9(11) . . . 2_656 ?
C38A C39 N5 C39 -34.6(11) . . . 2_656 ?
C38B C39 N5 C42 -146.2(12) . . . . ?
C40B C39 N5 C42 36.1(12) . . . . ?
C40A C39 N5 C42 -45.1(11) . . . . ?
C38A C39 N5 C42 145.4(11) . . . . ?
C43B C42 N5 C39 -42.9(10) . . . . ?
C43B C42 N5 C39 137.1(10) 2_656 . . . ?
C43B C42 N5 C39 137.1(10) . . . 2_656 ?
C43B C42 N5 C39 -42.9(10) 2_656 . . 2_656 ?
C47 C48 N6 C48 0.2(3) . . . 2_656 ?
O1 C19 O2 Zn1 2.4(10) . . . 2_654 ?
C20 C19 O2 Zn1 -179.1(5) . . . 2_654 ?
O1 C19 O2 Zn1 2.4(10) . . . . ?
C20 C19 O2 Zn1 -179.1(5) . . . . ?
O4 C30 O3 Zn2 8.7(8) . . . . ?
C23 C30 O3 Zn2 -172.6(5) . . . . ?
